data_1528459
loop_
_publ_author_name
'Edwards, A.J.'
'Jones, G.R.'

_publ_section_title
;
 Fluoride crystal structures. Part III. Rhenium oxide tetrafluoride
;
_journal_name_full
;
Journal of the Chemical Society A: Inorganic, Physical, Theoretical (1966-1971)
;
_journal_page_first 2511
_journal_page_last 2515
_journal_volume 1968
_journal_year 1968
_chemical_formula_sum 'F4 O Re'
_chemical_name_systematic 'Re O F4'
_space_group_IT_number 15
_symmetry_space_group_name_Hall '-C 2yc'
_symmetry_space_group_name_H-M 'C 1 2/c 1'
_cell_angle_alpha 90
_cell_angle_beta 114
_cell_angle_gamma 90
_cell_formula_units_Z 16
_cell_length_a 19.01
_cell_length_b 5.57
_cell_length_c 14.72
_cell_volume 1423.886
_citation_journal_id_ASTM JCSIAP
_cod_data_source_file Edwards_JCSIAP_1968_327.cif
_cod_data_source_block F4O1Re1
_cod_original_formula_sum 'F4 O1 Re1'
_cod_database_code 1528459

loop_
_symmetry_equiv_pos_as_xyz
x,y,z
-x,y,-z+1/2
-x,-y,-z
x,-y,z-1/2
x+1/2,y+1/2,z
-x+1/2,y+1/2,-z+1/2
-x+1/2,-y+1/2,-z
x+1/2,-y+1/2,z-1/2

loop_
_atom_site_label
_atom_site_type_symbol
_atom_site_fract_x
_atom_site_fract_y
_atom_site_fract_z
_atom_site_occupancy
_atom_site_U_iso_or_equiv
F6 F-1 0.0038 0.3624 0.1106 1 0.0
F7 F-1 0.1283 0.1405 0.1192 1 0.0
F4 F-1 0.0818 0.6232 0.2706 1 0.0
F5 F-1 0.2072 0.3767 0.2879 1 0.0
F1 F-1 0.1668 0.6265 0.4599 1 0.0
F8 F-1 0.0803 0.1316 0.2766 1 0.0
Re2 Re+6 0.1108 0.4106 0.1823 1 0.0
O2 O-2 0.134 0.6217 0.1184 1 0.0
F2 F-1 0.2049 0.8605 0.332 1 0.0
Re1 Re+6 0.1357 0.9095 0.3895 1 0.0
F3 F-1 0.0397 0.8571 0.3892 1 0.0
O1 O-2 0.1716 0.1053 0.4785 1 0.0
